data_1570211
loop_
_publ_author_name
'Denisenko, Aleksandr'
'Garbuz, Pavel'
'Makovetska, Yelyzaveta'
'Shablykin, Oleh'
'Lesyk, Dmytro'
'Al-Maali, Galeb'
'Korzh, Rodion'
'Sadkova, Iryna V.'
'Mykhailiuk, Pavel K.'

_publ_section_title
;
 1,2-Disubstituted bicyclo[2.1.1]hexanes as saturated bioisosteres of
 <i>ortho</i>-substituted benzene.
;
_journal_issue 48
_journal_name_full 'Chemical science'
_journal_page_first 14092
_journal_page_last 14099
_journal_paper_doi 10.1039/d3sc05121h
_journal_volume 14
_journal_year 2023
_chemical_formula_moiety 'C14 H15 F O3'
_chemical_formula_sum 'C14 H15 F O3'
_chemical_formula_weight 250.26
_space_group_crystal_system monoclinic
_space_group_IT_number 14
_space_group_name_Hall '-P 2ybc'
_space_group_name_H-M_alt 'P 1 21/c 1'
_atom_sites_solution_hydrogens geom
_atom_sites_solution_primary direct
_audit_block_doi 10.5517/ccdc.csd.cc2gr9wf
_audit_creation_date 2022-09-02
_audit_creation_method
;
Olex2 1.5
(compiled 2022.04.07 svn.rca3783a0 for OlexSys, GUI svn.r6498)
;
_audit_update_record
;
2023-08-03 deposited with the CCDC.	2023-10-27 downloaded from the CCDC.
;
_cell_angle_alpha 90
_cell_angle_beta 109.290(7)
_cell_angle_gamma 90
_cell_formula_units_Z 4
_cell_length_a 9.5011(14)
_cell_length_b 11.9938(15)
_cell_length_c 11.5637(17)
_cell_measurement_reflns_used 3219
_cell_measurement_temperature 273.15
_cell_measurement_theta_max 22.30
_cell_measurement_theta_min 2.27
_cell_volume 1243.8(3)
_computing_molecular_graphics 'Olex2 1.5 (Dolomanov et al., 2009)'
_computing_publication_material 'Olex2 1.5 (Dolomanov et al., 2009)'
_computing_structure_refinement 'SHELXL 2016/6 (Sheldrick, 2015)'
_computing_structure_solution 'SHELXS  (Sheldrick, 2008)'
_diffrn_ambient_temperature 273.15
_diffrn_measured_fraction_theta_full 1.000
_diffrn_measured_fraction_theta_max 1.000
_diffrn_measurement_device_type 'Bruker APEX-II CCD'
_diffrn_measurement_method '\f and \w scans'
_diffrn_radiation_type MoK\a
_diffrn_radiation_wavelength 0.71073
_diffrn_reflns_av_R_equivalents 0.0574
_diffrn_reflns_av_unetI/netI 0.0348
_diffrn_reflns_Laue_measured_fraction_full 1.000
_diffrn_reflns_Laue_measured_fraction_max 1.000
_diffrn_reflns_limit_h_max 11
_diffrn_reflns_limit_h_min -11
_diffrn_reflns_limit_k_max 14
_diffrn_reflns_limit_k_min -14
_diffrn_reflns_limit_l_max 13
_diffrn_reflns_limit_l_min -13
_diffrn_reflns_number 15158
_diffrn_reflns_point_group_measured_fraction_full 1.000
_diffrn_reflns_point_group_measured_fraction_max 1.000
_diffrn_reflns_theta_full 25.000
_diffrn_reflns_theta_max 25.000
_diffrn_reflns_theta_min 2.271
_diffrn_source_current 30.0
_diffrn_source_power 1.2
_diffrn_source_voltage 40.0
_diffrn_standards_number 0
_exptl_absorpt_coefficient_mu 0.103
_exptl_absorpt_correction_type none
_exptl_crystal_colour colourless
_exptl_crystal_colour_primary colourless
_exptl_crystal_density_diffrn 1.336
_exptl_crystal_description block
_exptl_crystal_F_000 528
_exptl_crystal_size_max 0.2
_exptl_crystal_size_mid 0.18
_exptl_crystal_size_min 0.17
_refine_diff_density_max 0.177
_refine_diff_density_min -0.235
_refine_diff_density_rms 0.040
_refine_ls_extinction_method none
_refine_ls_goodness_of_fit_ref 1.046
_refine_ls_hydrogen_treatment constr
_refine_ls_matrix_type full
_refine_ls_number_parameters 165
_refine_ls_number_reflns 2190
_refine_ls_number_restraints 0
_refine_ls_restrained_S_all 1.046
_refine_ls_R_factor_all 0.0675
_refine_ls_R_factor_gt 0.0473
_refine_ls_shift/su_max 0.001
_refine_ls_shift/su_mean 0.000
_refine_ls_structure_factor_coef Fsqd
_refine_ls_weighting_details 'w=1/[\s^2^(Fo^2^)+(0.0620P)^2^+0.3702P] where P=(Fo^2^+2Fc^2^)/3'
_refine_ls_weighting_scheme calc
_refine_ls_wR_factor_gt 0.1199
_refine_ls_wR_factor_ref 0.1367
_reflns_Friedel_coverage 0.000
_reflns_number_gt 1595
_reflns_number_total 2190
_reflns_threshold_expression 'I > 2\s(I)'
_cod_data_source_file d3sc05121h2.cif
_cod_data_source_block vd29
_cod_depositor_comments 'Adding full bibliography for 1570208--1570213.cif.'
_cod_database_code 1570211
_shelx_shelxl_version_number 2016/6
_shelx_space_group_comment
;
The symmetry employed for this shelxl refinement is uniquely defined
by the following loop, which should always be used as a source of
symmetry information in preference to the above space-group names.
They are only intended as comments.
;
_shelx_estimated_absorpt_t_max 0.983
_shelx_estimated_absorpt_t_min 0.980
_olex2_refinement_description
;
1. Fixed Uiso
 At 1.2 times of:
  All C(H) groups, All C(H,H) groups
 At 1.5 times of:
  All C(H,H,H) groups, All O(H) groups
2.a Ternary CH refined with riding coordinates:
 C3(H3)
2.b Secondary CH2 refined with riding coordinates:
 C2(H2A,H2B), C4(H4A,H4B), C6(H6A,H6B)
2.c Aromatic/amide H refined with riding coordinates:
 C9(H9), C10(H10), C12(H12), C13(H13)
2.d Idealised Me refined as rotating group:
 C14(H14A,H14B,H14C)
2.e Idealised tetrahedral OH refined as rotating group:
 O1(H1)
;
_olex2_submission_special_instructions 'No special instructions were received'

loop_
_space_group_symop_operation_xyz
'x, y, z'
'-x, y+1/2, -z+1/2'
'-x, -y, -z'
'x, -y-1/2, z-1/2'

loop_
_atom_site_label
_atom_site_type_symbol
_atom_site_fract_x
_atom_site_fract_y
_atom_site_fract_z
_atom_site_U_iso_or_equiv
_atom_site_adp_type
_atom_site_occupancy
_atom_site_site_symmetry_order
_atom_site_calc_flag
_atom_site_refinement_flags_posn
_atom_site_refinement_flags_adp
_atom_site_refinement_flags_occupancy
_atom_site_disorder_assembly
_atom_site_disorder_group
F1 F 0.46053(14) 0.04698(12) 0.83419(11) 0.0634(4) Uani 1 1 d . . . . .
O1 O 0.4502(2) -0.02670(14) 0.62725(14) 0.0654(5) Uani 1 1 d . . . . .
H1 H 0.449998 -0.047600 0.559685 0.098 Uiso 1 1 calc R U . . .
O2 O 0.6091(2) 0.09702(14) 0.60013(14) 0.0720(5) Uani 1 1 d . . . . .
O3 O 0.8554(2) -0.40757(13) 0.91978(15) 0.0708(5) Uani 1 1 d . . . . .
C1 C 0.7265(2) 0.05469(18) 0.88276(18) 0.0493(5) Uani 1 1 d . . . . .
C2 C 0.7305(3) 0.1262(2) 0.9976(2) 0.0637(7) Uani 1 1 d . . . . .
H2A H 0.640398 0.122904 1.019341 0.076 Uiso 1 1 calc R U . . .
H2B H 0.819456 0.116518 1.068428 0.076 Uiso 1 1 calc R U . . .
C3 C 0.7371(3) 0.2234(2) 0.9133(2) 0.0664(7) Uani 1 1 d . . . . .
H3 H 0.778013 0.295418 0.948973 0.080 Uiso 1 1 calc R U . . .
C4 C 0.5836(3) 0.21865(19) 0.8140(2) 0.0643(7) Uani 1 1 d . . . . .
H4A H 0.581851 0.258369 0.740484 0.077 Uiso 1 1 calc R U . . .
H4B H 0.505643 0.247046 0.843013 0.077 Uiso 1 1 calc R U . . .
C5 C 0.5721(2) 0.09204(18) 0.79411(18) 0.0497(5) Uani 1 1 d . . . . .
C6 C 0.8300(3) 0.14676(19) 0.8597(2) 0.0609(6) Uani 1 1 d . . . . .
H6A H 0.934248 0.140181 0.909251 0.073 Uiso 1 1 calc R U . . .
H6B H 0.817550 0.160044 0.774112 0.073 Uiso 1 1 calc R U . . .
C7 C 0.5408(2) 0.05120(17) 0.66350(18) 0.0463(5) Uani 1 1 d . . . . .
C8 C 0.7614(2) -0.06690(18) 0.88993(17) 0.0468(5) Uani 1 1 d . . . . .
C9 C 0.8313(3) -0.11655(19) 0.81517(19) 0.0532(6) Uani 1 1 d . . . . .
H9 H 0.857242 -0.072538 0.759122 0.064 Uiso 1 1 calc R U . . .
C10 C 0.8638(3) -0.22904(19) 0.82106(19) 0.0549(6) Uani 1 1 d . . . . .
H10 H 0.910950 -0.259657 0.769657 0.066 Uiso 1 1 calc R U . . .
C11 C 0.8260(2) -0.29615(18) 0.90369(18) 0.0516(6) Uani 1 1 d . . . . .
C12 C 0.7543(2) -0.24847(19) 0.97821(19) 0.0563(6) Uani 1 1 d . . . . .
H12 H 0.727269 -0.292858 1.033384 0.068 Uiso 1 1 calc R U . . .
C13 C 0.7228(3) -0.13643(19) 0.97153(18) 0.0543(6) Uani 1 1 d . . . . .
H13 H 0.674668 -0.106232 1.022476 0.065 Uiso 1 1 calc R U . . .
C14 C 0.9141(4) -0.4629(2) 0.8373(3) 0.0821(8) Uani 1 1 d . . . . .
H14A H 0.848445 -0.451930 0.754868 0.123 Uiso 1 1 calc R U . . .
H14B H 0.922813 -0.541135 0.855627 0.123 Uiso 1 1 calc R U . . .
H14C H 1.010605 -0.432941 0.845533 0.123 Uiso 1 1 calc R U . . .

loop_
_atom_site_aniso_label
_atom_site_aniso_U_11
_atom_site_aniso_U_22
_atom_site_aniso_U_33
_atom_site_aniso_U_23
_atom_site_aniso_U_13
_atom_site_aniso_U_12
F1 0.0518(8) 0.0887(9) 0.0550(7) -0.0096(6) 0.0247(6) -0.0029(7)
O1 0.0791(12) 0.0685(11) 0.0484(9) -0.0119(8) 0.0207(9) -0.0190(9)
O2 0.0937(13) 0.0782(11) 0.0501(9) -0.0087(8) 0.0319(9) -0.0291(10)
O3 0.0865(13) 0.0628(10) 0.0646(10) 0.0092(8) 0.0272(9) 0.0057(9)
C1 0.0482(13) 0.0615(13) 0.0393(10) -0.0090(9) 0.0158(9) -0.0013(10)
C2 0.0643(15) 0.0797(17) 0.0453(12) -0.0175(11) 0.0156(11) -0.0030(13)
C3 0.0678(16) 0.0637(15) 0.0642(15) -0.0231(12) 0.0169(12) -0.0077(12)
C4 0.0665(16) 0.0618(15) 0.0640(14) -0.0136(11) 0.0207(12) 0.0061(12)
C5 0.0485(13) 0.0580(13) 0.0450(11) -0.0082(9) 0.0186(10) -0.0027(10)
C6 0.0534(14) 0.0677(15) 0.0621(14) -0.0090(11) 0.0201(11) -0.0082(11)
C7 0.0478(12) 0.0466(11) 0.0426(11) -0.0005(9) 0.0122(9) 0.0003(10)
C8 0.0402(11) 0.0633(13) 0.0350(10) -0.0031(9) 0.0100(9) -0.0003(10)
C9 0.0598(14) 0.0630(14) 0.0429(11) 0.0039(10) 0.0252(10) 0.0030(11)
C10 0.0589(14) 0.0632(14) 0.0470(12) 0.0004(10) 0.0232(10) 0.0085(11)
C11 0.0496(13) 0.0603(14) 0.0401(11) 0.0020(9) 0.0084(10) 0.0010(10)
C12 0.0599(14) 0.0692(15) 0.0417(11) 0.0067(10) 0.0192(10) -0.0045(12)
C13 0.0541(13) 0.0726(15) 0.0399(11) -0.0041(10) 0.0206(10) -0.0007(11)
C14 0.107(2) 0.0664(16) 0.0754(17) 0.0006(13) 0.0328(17) 0.0211(15)

loop_
_atom_type_symbol
_atom_type_description
_atom_type_scat_dispersion_real
_atom_type_scat_dispersion_imag
_atom_type_scat_source
C C 0.0033 0.0016 'International Tables Vol C Tables 4.2.6.8 and 6.1.1.4'
H H 0.0000 0.0000 'International Tables Vol C Tables 4.2.6.8 and 6.1.1.4'
F F 0.0171 0.0103 'International Tables Vol C Tables 4.2.6.8 and 6.1.1.4'
O O 0.0106 0.0060 'International Tables Vol C Tables 4.2.6.8 and 6.1.1.4'

loop_
_citation_id
_citation_doi
_citation_year
1 10.26434/chemrxiv-2023-78z7p 2023

loop_
_geom_angle_atom_site_label_1
_geom_angle_atom_site_label_2
_geom_angle_atom_site_label_3
_geom_angle
_geom_angle_site_symmetry_1
_geom_angle_site_symmetry_3
_geom_angle_publ_flag
C7 O1 H1 109.5 . . ?
C11 O3 C14 118.31(19) . . ?
C5 C1 C2 98.90(17) . . ?
C5 C1 C6 101.21(17) . . ?
C6 C1 C2 85.26(16) . . ?
C8 C1 C2 122.95(18) . . ?
C8 C1 C5 117.57(17) . . ?
C8 C1 C6 124.12(18) . . ?
C1 C2 H2A 114.9 . . ?
C1 C2 H2B 114.9 . . ?
H2A C2 H2B 111.9 . . ?
C3 C2 C1 82.69(16) . . ?
C3 C2 H2A 114.9 . . ?
C3 C2 H2B 114.9 . . ?
C2 C3 H3 119.7 . . ?
C2 C3 C6 87.18(18) . . ?
C4 C3 C2 102.6(2) . . ?
C4 C3 H3 119.7 . . ?
C4 C3 C6 101.92(18) . . ?
C6 C3 H3 119.7 . . ?
C3 C4 H4A 112.0 . . ?
C3 C4 H4B 112.0 . . ?
C3 C4 C5 98.78(18) . . ?
H4A C4 H4B 109.7 . . ?
C5 C4 H4A 112.0 . . ?
C5 C4 H4B 112.0 . . ?
F1 C5 C1 108.91(17) . . ?
F1 C5 C4 110.91(17) . . ?
F1 C5 C7 106.49(16) . . ?
C4 C5 C1 100.47(17) . . ?
C7 C5 C1 113.26(17) . . ?
C7 C5 C4 116.66(18) . . ?
C1 C6 H6A 114.8 . . ?
C1 C6 H6B 114.8 . . ?
C3 C6 C1 82.90(17) . . ?
C3 C6 H6A 114.8 . . ?
C3 C6 H6B 114.8 . . ?
H6A C6 H6B 111.9 . . ?
O1 C7 O2 124.43(19) . . ?
O1 C7 C5 117.53(19) . . ?
O2 C7 C5 118.03(18) . . ?
C9 C8 C1 121.90(18) . . ?
C9 C8 C13 116.9(2) . . ?
C13 C8 C1 121.23(19) . . ?
C8 C9 H9 118.9 . . ?
C10 C9 C8 122.3(2) . . ?
C10 C9 H9 118.9 . . ?
C9 C10 H10 120.1 . . ?
C9 C10 C11 119.8(2) . . ?
C11 C10 H10 120.1 . . ?
O3 C11 C10 125.1(2) . . ?
O3 C11 C12 116.1(2) . . ?
C10 C11 C12 118.8(2) . . ?
C11 C12 H12 119.6 . . ?
C13 C12 C11 120.8(2) . . ?
C13 C12 H12 119.6 . . ?
C8 C13 H13 119.3 . . ?
C12 C13 C8 121.4(2) . . ?
C12 C13 H13 119.3 . . ?
O3 C14 H14A 109.5 . . ?
O3 C14 H14B 109.5 . . ?
O3 C14 H14C 109.5 . . ?
H14A C14 H14B 109.5 . . ?
H14A C14 H14C 109.5 . . ?
H14B C14 H14C 109.5 . . ?

loop_
_geom_bond_atom_site_label_1
_geom_bond_atom_site_label_2
_geom_bond_distance
_geom_bond_site_symmetry_2
_geom_bond_publ_flag
F1 C5 1.398(2) . ?
O1 H1 0.8200 . ?
O1 C7 1.246(2) . ?
O2 C7 1.254(2) . ?
O3 C11 1.365(3) . ?
O3 C14 1.418(3) . ?
C1 C2 1.570(3) . ?
C1 C5 1.552(3) . ?
C1 C6 1.559(3) . ?
C1 C8 1.492(3) . ?
C2 H2A 0.9700 . ?
C2 H2B 0.9700 . ?
C2 C3 1.535(4) . ?
C3 H3 0.9800 . ?
C3 C4 1.531(3) . ?
C3 C6 1.539(3) . ?
C4 H4A 0.9700 . ?
C4 H4B 0.9700 . ?
C4 C5 1.534(3) . ?
C5 C7 1.521(3) . ?
C6 H6A 0.9700 . ?
C6 H6B 0.9700 . ?
C8 C9 1.387(3) . ?
C8 C13 1.396(3) . ?
C9 H9 0.9300 . ?
C9 C10 1.381(3) . ?
C10 H10 0.9300 . ?
C10 C11 1.385(3) . ?
C11 C12 1.386(3) . ?
C12 H12 0.9300 . ?
C12 C13 1.373(3) . ?
C13 H13 0.9300 . ?
C14 H14A 0.9600 . ?
C14 H14B 0.9600 . ?
C14 H14C 0.9600 . ?

loop_
_geom_torsion_atom_site_label_1
_geom_torsion_atom_site_label_2
_geom_torsion_atom_site_label_3
_geom_torsion_atom_site_label_4
_geom_torsion
_geom_torsion_site_symmetry_1
_geom_torsion_site_symmetry_2
_geom_torsion_site_symmetry_3
_geom_torsion_site_symmetry_4
_geom_torsion_publ_flag
F1 C5 C7 O1 -14.0(3) . . . . ?
F1 C5 C7 O2 166.90(19) . . . . ?
O3 C11 C12 C13 178.40(19) . . . . ?
C1 C2 C3 C4 67.02(18) . . . . ?
C1 C2 C3 C6 -34.57(16) . . . . ?
C1 C5 C7 O1 105.7(2) . . . . ?
C1 C5 C7 O2 -73.4(3) . . . . ?
C1 C8 C9 C10 -179.9(2) . . . . ?
C1 C8 C13 C12 179.83(19) . . . . ?
C2 C1 C5 F1 -70.63(19) . . . . ?
C2 C1 C5 C4 45.9(2) . . . . ?
C2 C1 C5 C7 171.08(18) . . . . ?
C2 C1 C6 C3 -34.02(17) . . . . ?
C2 C1 C8 C9 -146.1(2) . . . . ?
C2 C1 C8 C13 34.9(3) . . . . ?
C2 C3 C4 C5 -42.9(2) . . . . ?
C2 C3 C6 C1 34.82(16) . . . . ?
C3 C4 C5 F1 112.32(19) . . . . ?
C3 C4 C5 C1 -2.7(2) . . . . ?
C3 C4 C5 C7 -125.5(2) . . . . ?
C4 C3 C6 C1 -67.51(19) . . . . ?
C4 C5 C7 O1 -138.4(2) . . . . ?
C4 C5 C7 O2 42.5(3) . . . . ?
C5 C1 C2 C3 -66.48(18) . . . . ?
C5 C1 C6 C3 64.14(17) . . . . ?
C5 C1 C8 C9 90.8(2) . . . . ?
C5 C1 C8 C13 -88.3(2) . . . . ?
C6 C1 C2 C3 34.15(17) . . . . ?
C6 C1 C5 F1 -157.53(16) . . . . ?
C6 C1 C5 C4 -41.0(2) . . . . ?
C6 C1 C5 C7 84.2(2) . . . . ?
C6 C1 C8 C9 -37.4(3) . . . . ?
C6 C1 C8 C13 143.5(2) . . . . ?
C6 C3 C4 C5 46.8(2) . . . . ?
C8 C1 C2 C3 162.3(2) . . . . ?
C8 C1 C5 F1 64.0(2) . . . . ?
C8 C1 C5 C4 -179.44(18) . . . . ?
C8 C1 C5 C7 -54.3(2) . . . . ?
C8 C1 C6 C3 -161.11(19) . . . . ?
C8 C9 C10 C11 0.1(3) . . . . ?
C9 C8 C13 C12 0.7(3) . . . . ?
C9 C10 C11 O3 -178.4(2) . . . . ?
C9 C10 C11 C12 0.7(3) . . . . ?
C10 C11 C12 C13 -0.8(3) . . . . ?
C11 C12 C13 C8 0.0(3) . . . . ?
C13 C8 C9 C10 -0.8(3) . . . . ?
C14 O3 C11 C10 -7.5(3) . . . . ?
C14 O3 C11 C12 173.4(2) . . . . ?
